data_4316946
loop_
_publ_author_name
'Christian Neis'
'David Petry'
'Alexandre Demangeon'
'Bernd Morgenstern'
'Dirk Kuppert'
'Jochen Huppert'
'Stefan Stucky'
'Kaspar Hegetschweiler'

_publ_section_title
;
 Facially Coordinating Triamine Ligands with a Cyclic Backbone: Some
 Structure-Stability Correlations
;
_journal_name_full 'Inorganic Chemistry'
_journal_page_first 10092
_journal_page_last 10107
_journal_paper_doi 10.1021/ic101360d
_journal_volume 49
_journal_year 2010
_chemical_formula_sum 'C12 H32 Br3 Co N6 O'
_chemical_formula_weight 575.10
_chemical_name_systematic
; 
 ? 
;
_space_group_IT_number 62
_symmetry_cell_setting orthorhombic
_symmetry_space_group_name_Hall '-P 2ac 2n'
_symmetry_space_group_name_H-M 'P n m a'
_atom_sites_solution_hydrogens geom
_atom_sites_solution_primary direct
_atom_sites_solution_secondary difmap
_audit_creation_method SHELXL-97
_cell_angle_alpha 90.00
_cell_angle_beta 90.00
_cell_angle_gamma 90.00
_cell_formula_units_Z 4
_cell_length_a 14.707(3)
_cell_length_b 7.2965(15)
_cell_length_c 18.477(4)
_cell_measurement_temperature 200(2)
_cell_volume 1982.8(7)
_computing_cell_refinement 'Stoe IPDS Software, Vers.2.87, 1997'
_computing_data_collection 'Stoe IPDS Software, Vers.2.87, 1997'
_computing_data_reduction 'Stoe IPDS Software, Vers.2.87, 1997'
_computing_molecular_graphics 'Bruker SHELXTL'
_computing_publication_material 'Bruker SHELXTL'
_computing_structure_refinement 'SHELXL-97 (Sheldrick, 1997)'
_computing_structure_solution 'SHELXS-97 (Sheldrick, 1990)'
_diffrn_ambient_temperature 200(2)
_diffrn_measured_fraction_theta_full 0.998
_diffrn_measured_fraction_theta_max 0.998
_diffrn_measurement_device_type 'STOE IPDS, image plate'
_diffrn_measurement_method 'phi scans'
_diffrn_radiation_monochromator graphite
_diffrn_radiation_source 'fine-focus sealed tube'
_diffrn_radiation_type MoK\a
_diffrn_radiation_wavelength 0.71073
_diffrn_reflns_av_R_equivalents 0.0821
_diffrn_reflns_av_sigmaI/netI 0.0367
_diffrn_reflns_limit_h_max 18
_diffrn_reflns_limit_h_min -18
_diffrn_reflns_limit_k_max 9
_diffrn_reflns_limit_k_min -8
_diffrn_reflns_limit_l_max 22
_diffrn_reflns_limit_l_min -22
_diffrn_reflns_number 15254
_diffrn_reflns_theta_full 26.00
_diffrn_reflns_theta_max 26.00
_diffrn_reflns_theta_min 2.60
_exptl_absorpt_coefficient_mu 6.923
_exptl_absorpt_correction_T_max 0.5444
_exptl_absorpt_correction_T_min 0.2305
_exptl_absorpt_correction_type empirical
_exptl_crystal_colour yellow-orange
_exptl_crystal_density_diffrn 1.927
_exptl_crystal_density_method 'not measured'
_exptl_crystal_description prism
_exptl_crystal_F_000 1144
_exptl_crystal_size_max 0.30
_exptl_crystal_size_mid 0.20
_exptl_crystal_size_min 0.10
_refine_diff_density_max 1.570
_refine_diff_density_min -0.927
_refine_diff_density_rms 0.150
_refine_ls_extinction_method none
_refine_ls_goodness_of_fit_ref 0.999
_refine_ls_hydrogen_treatment mixed
_refine_ls_matrix_type full
_refine_ls_number_parameters 141
_refine_ls_number_reflns 2102
_refine_ls_number_restraints 0
_refine_ls_restrained_S_all 0.999
_refine_ls_R_factor_all 0.0379
_refine_ls_R_factor_gt 0.0327
_refine_ls_shift/su_max 0.000
_refine_ls_shift/su_mean 0.000
_refine_ls_structure_factor_coef Fsqd
_refine_ls_weighting_details 'calc w=1/[\s^2^(Fo^2^)+(0.0560P)^2^+0.0000P] where P=(Fo^2^+2Fc^2^)/3'
_refine_ls_weighting_scheme calc
_refine_ls_wR_factor_gt 0.0766
_refine_ls_wR_factor_ref 0.0786
_reflns_number_gt 1828
_reflns_number_total 2102
_reflns_threshold_expression >2sigma(I)
_cod_data_source_file ic101360d_si_001_5.cif
_cod_data_source_block trans-Co(MeLa)2
_cod_depositor_comments
;
The following automatic conversions were performed:

'_symmetry_cell_setting' value 'Orthorhombic' changed to
'orthorhombic' according to the built-in table from CIF Core
dictionary named 'cif_core.dic' version 2.4.1 from 2010-06-29.

Automatic conversion script
Id: cif_fix_values 1646 2011-03-28 12:23:43Z adriana 
;
_cod_database_code 4316946

loop_
_symmetry_equiv_pos_as_xyz
'x, y, z'
'-x+1/2, -y, z+1/2'
'x+1/2, -y+1/2, -z+1/2'
'-x, y+1/2, -z'
'-x, -y, -z'
'x-1/2, y, -z-1/2'
'-x-1/2, y-1/2, z-1/2'
'x, -y-1/2, z'

loop_
_atom_site_label
_atom_site_type_symbol
_atom_site_fract_x
_atom_site_fract_y
_atom_site_fract_z
_atom_site_U_iso_or_equiv
_atom_site_adp_type
_atom_site_occupancy
_atom_site_symmetry_multiplicity
_atom_site_calc_flag
_atom_site_refinement_flags
_atom_site_disorder_assembly
_atom_site_disorder_group
Co1 Co 0.23925(3) 0.2500 0.06283(2) 0.01123(14) Uani 1 2 d S . .
N13 N 0.17535(17) 0.0783(4) 0.12988(13) 0.0160(5) Uani 1 1 d . . .
H13N H 0.173(2) -0.028(5) 0.1117(18) 0.016(8) Uiso 1 1 d . . .
N18 N 0.3361(3) 0.2500 0.1348(2) 0.0210(8) Uani 1 2 d S . .
H18N H 0.373(3) 0.175(6) 0.131(2) 0.048(14) Uiso 1 1 d . . .
N23 N 0.30291(16) 0.4213(4) -0.00387(13) 0.0154(5) Uani 1 1 d . . .
H23N H 0.307(2) 0.520(6) 0.0125(18) 0.015(9) Uiso 1 1 d . . .
N28 N 0.1421(2) 0.2500 -0.00939(19) 0.0187(8) Uani 1 2 d S . .
H28N H 0.108(3) 0.165(6) -0.007(2) 0.040(12) Uiso 1 1 d . . .
C11 C 0.2845(3) 0.2500 0.2047(2) 0.0177(9) Uani 1 2 d S . .
C12 C 0.2267(2) 0.0763(4) 0.20043(15) 0.0187(6) Uani 1 1 d . . .
H12A H 0.2662 -0.0334 0.2029 0.022 Uiso 1 1 calc R . .
H12B H 0.1836 0.0722 0.2415 0.022 Uiso 1 1 calc R . .
C14 C 0.07961(19) 0.1443(5) 0.13997(16) 0.0228(7) Uani 1 1 d . . .
H14A H 0.0550 0.0980 0.1864 0.027 Uiso 1 1 calc R . .
H14B H 0.0407 0.0980 0.1002 0.027 Uiso 1 1 calc R . .
C19 C 0.3470(3) 0.2500 0.2715(2) 0.0308(11) Uani 1 2 d S . .
H19A H 0.3830 0.1369 0.2723 0.046 Uiso 0.50 1 calc PR . .
H19B H 0.3100 0.2572 0.3155 0.046 Uiso 0.50 1 calc PR . .
H19C H 0.3879 0.3559 0.2693 0.046 Uiso 0.50 1 calc PR . .
C21 C 0.1946(3) 0.2500 -0.0792(2) 0.0169(8) Uani 1 2 d S . .
C22 C 0.25207(19) 0.4229(4) -0.07456(15) 0.0187(6) Uani 1 1 d . . .
H22A H 0.2955 0.4271 -0.1154 0.022 Uiso 1 1 calc R . .
H22B H 0.2126 0.5326 -0.0773 0.022 Uiso 1 1 calc R . .
C24 C 0.39909(18) 0.3548(5) -0.01292(16) 0.0201(7) Uani 1 1 d . . .
H24A H 0.4373 0.4010 0.0272 0.024 Uiso 1 1 calc R . .
H24B H 0.4245 0.4010 -0.0591 0.024 Uiso 1 1 calc R . .
C29 C 0.1318(3) 0.2500 -0.1459(2) 0.0275(11) Uani 1 2 d S . .
H29A H 0.0961 0.1367 -0.1467 0.041 Uiso 0.50 1 calc PR . .
H29B H 0.1687 0.2578 -0.1900 0.041 Uiso 0.50 1 calc PR . .
H29C H 0.0908 0.3556 -0.1435 0.041 Uiso 0.50 1 calc PR . .
Br1 Br 0.06722(3) 0.2500 0.35003(2) 0.02692(14) Uani 1 2 d S . .
Br2 Br 0.09483(3) 0.7500 0.01463(2) 0.02270(14) Uani 1 2 d S . .
Br3 Br 0.37525(3) 0.7500 0.11074(2) 0.02406(14) Uani 1 2 d S . .
O1W O 0.5729(4) 0.7938(15) 0.2149(3) 0.071(4) Uani 0.50 1 d P . .

loop_
_atom_site_aniso_label
_atom_site_aniso_U_11
_atom_site_aniso_U_22
_atom_site_aniso_U_33
_atom_site_aniso_U_23
_atom_site_aniso_U_13
_atom_site_aniso_U_12
Co1 0.0118(3) 0.0139(3) 0.0080(3) 0.000 0.00056(19) 0.000
N13 0.0199(12) 0.0163(14) 0.0119(11) -0.0009(11) 0.0005(9) -0.0030(10)
N18 0.0148(18) 0.036(2) 0.0119(17) 0.000 0.0014(14) 0.000
N23 0.0202(13) 0.0140(14) 0.0119(11) -0.0005(10) -0.0004(9) -0.0015(10)
N28 0.0142(18) 0.030(2) 0.0124(17) 0.000 0.0029(14) 0.000
C11 0.0181(19) 0.027(2) 0.0083(17) 0.000 0.0019(15) 0.000
C12 0.0236(15) 0.0210(16) 0.0114(12) 0.0021(12) -0.0004(11) 0.0036(12)
C14 0.0158(13) 0.0337(19) 0.0190(15) 0.0017(13) 0.0019(12) -0.0075(13)
C19 0.029(2) 0.051(3) 0.012(2) 0.000 -0.0054(18) 0.000
C21 0.0165(19) 0.026(2) 0.0083(17) 0.000 0.0002(15) 0.000
C22 0.0236(15) 0.0181(16) 0.0145(13) 0.0040(12) -0.0014(11) 0.0000(12)
C24 0.0145(14) 0.030(2) 0.0161(14) 0.0009(12) 0.0024(11) -0.0041(11)
C29 0.032(3) 0.038(3) 0.013(2) 0.000 -0.0055(18) 0.000
Br1 0.0224(2) 0.0359(3) 0.0224(2) 0.000 0.00658(17) 0.000
Br2 0.0214(2) 0.0180(2) 0.0287(3) 0.000 -0.00580(17) 0.000
Br3 0.0274(3) 0.0181(2) 0.0267(2) 0.000 -0.00084(17) 0.000
O1W 0.064(4) 0.097(13) 0.051(3) -0.002(4) -0.019(3) -0.037(5)

loop_
_atom_type_symbol
_atom_type_description
_atom_type_scat_dispersion_real
_atom_type_scat_dispersion_imag
_atom_type_scat_source
C C 0.0033 0.0016 'International Tables Vol C Tables 4.2.6.8 and 6.1.1.4'
H H 0.0000 0.0000 'International Tables Vol C Tables 4.2.6.8 and 6.1.1.4'
N N 0.0061 0.0033 'International Tables Vol C Tables 4.2.6.8 and 6.1.1.4'
O O 0.0106 0.0060 'International Tables Vol C Tables 4.2.6.8 and 6.1.1.4'
Co Co 0.3494 0.9721 'International Tables Vol C Tables 4.2.6.8 and 6.1.1.4'
Br Br -0.2901 2.4595 'International Tables Vol C Tables 4.2.6.8 and 6.1.1.4'

loop_
_geom_angle_atom_site_label_1
_geom_angle_atom_site_label_2
_geom_angle_atom_site_label_3
_geom_angle
_geom_angle_site_symmetry_1
_geom_angle_site_symmetry_3
_geom_angle_publ_flag
N18 Co1 N28 180.00(15) . . ?
N18 Co1 N23 94.53(11) . . ?
N28 Co1 N23 85.47(11) . . ?
N18 Co1 N23 94.53(11) . 8_565 ?
N28 Co1 N23 85.47(11) . 8_565 ?
N23 Co1 N23 77.84(16) . 8_565 ?
N18 Co1 N13 85.44(11) . 8_565 ?
N28 Co1 N13 94.56(11) . 8_565 ?
N23 Co1 N13 102.23(11) . 8_565 ?
N23 Co1 N13 179.93(12) 8_565 8_565 ?
N18 Co1 N13 85.44(11) . . ?
N28 Co1 N13 94.56(11) . . ?
N23 Co1 N13 179.93(12) . . ?
N23 Co1 N13 102.23(11) 8_565 . ?
N13 Co1 N13 77.71(15) 8_565 . ?
C14 N13 C12 111.5(2) . . ?
C14 N13 Co1 108.52(19) . . ?
C12 N13 Co1 107.87(18) . . ?
C11 N18 Co1 102.6(3) . . ?
C24 N23 C22 111.9(2) . . ?
C24 N23 Co1 107.98(19) . . ?
C22 N23 Co1 107.98(18) . . ?
C21 N28 Co1 102.2(2) . . ?
N18 C11 C12 103.7(2) . . ?
N18 C11 C12 103.7(2) . 8_565 ?
C12 C11 C12 112.1(3) . 8_565 ?
N18 C11 C19 112.9(4) . . ?
C12 C11 C19 111.9(2) . . ?
C12 C11 C19 111.9(2) 8_565 . ?
N13 C12 C11 108.4(2) . . ?
N13 C14 C14 108.72(17) . 8_565 ?
N28 C21 C22 103.7(2) . 8_565 ?
N28 C21 C22 103.7(2) . . ?
C22 C21 C22 112.1(3) 8_565 . ?
N28 C21 C29 112.3(3) . . ?
C22 C21 C29 112.2(2) 8_565 . ?
C22 C21 C29 112.2(2) . . ?
N23 C22 C21 108.6(2) . . ?
N23 C24 C24 108.81(16) . 8_565 ?

loop_
_geom_bond_atom_site_label_1
_geom_bond_atom_site_label_2
_geom_bond_distance
_geom_bond_site_symmetry_2
_geom_bond_publ_flag
Co1 N18 1.948(4) . ?
Co1 N28 1.955(4) . ?
Co1 N23 1.989(2) . ?
Co1 N23 1.989(2) 8_565 ?
Co1 N13 1.997(2) 8_565 ?
Co1 N13 1.997(2) . ?
N13 C14 1.500(4) . ?
N13 C12 1.507(4) . ?
N18 C11 1.498(5) . ?
N23 C24 1.505(4) . ?
N23 C22 1.505(3) . ?
N28 C21 1.503(5) . ?
C11 C12 1.527(4) . ?
C11 C12 1.527(4) 8_565 ?
C11 C19 1.540(6) . ?
C14 C14 1.543(7) 8_565 ?
C21 C22 1.521(4) 8_565 ?
C21 C22 1.521(4) . ?
C21 C29 1.539(6) . ?
C24 C24 1.529(7) 8_565 ?
O1W O1W 0.64(2) 8_575 ?
